data_7010054
loop_
_publ_author_name
'Tao, Jun'
'Tong, Ming-Liang'
'Chen, Xiao-Ming'

_publ_section_title
;
 Hydrothermal synthesis and crystal structures of three-dimensional
 co-ordination frameworks constructed with mixed terephthalate (tp) and
 4,4'-bipyridine (4,4'-bipy) ligands: [M(tp)(4,4'-bipy)]
 (M&#x2005;=&#x2005;CoII, CdII or ZnII)
;
_journal_issue 20
_journal_name_full 'Journal of the Chemical Society, Dalton Transactions'
_journal_page_first 3669
_journal_paper_doi 10.1039/b005438k
_journal_year 2000
_chemical_formula_sum 'C18 H12 N2 O4 Zn'
_chemical_formula_weight 385.67
_chemical_name_systematic
;
 ?
;
_space_group_IT_number 2
_symmetry_cell_setting triclinic
_symmetry_space_group_name_Hall '-P 1'
_symmetry_space_group_name_H-M 'P -1'
_atom_sites_solution_hydrogens geom
_atom_sites_solution_primary direct
_atom_sites_solution_secondary difmap
_audit_creation_method SHELXL-97
_cell_angle_alpha 67.89(3)
_cell_angle_beta 68.19(3)
_cell_angle_gamma 65.69(3)
_cell_formula_units_Z 2
_cell_length_a 9.187(2)
_cell_length_b 10.276(2)
_cell_length_c 10.976(2)
_cell_measurement_temperature 293(2)
_cell_volume 845.6(4)
_computing_cell_refinement 'Bruker SMART'
_computing_data_collection 'Bruker SMART'
_computing_data_reduction 'Bruker SAINT+ (Bruker, 1999)'
_computing_molecular_graphics 'Bruker SHELXTL'
_computing_publication_material 'Bruker SHELXTL'
_computing_structure_refinement 'SHELXL-97 (Sheldrick, 1997)'
_computing_structure_solution 'SHELXS-97 (Sheldrick, 1990)'
_diffrn_ambient_temperature 293(2)
_diffrn_measured_fraction_theta_full 0.951
_diffrn_measured_fraction_theta_max 0.951
_diffrn_measurement_device_type 'CCD area detector'
_diffrn_measurement_method 'phi and omega scans'
_diffrn_radiation_monochromator graphite
_diffrn_radiation_source 'fine-focus sealed tube'
_diffrn_radiation_type MoK\a
_diffrn_radiation_wavelength 0.71073
_diffrn_reflns_av_R_equivalents 0.0187
_diffrn_reflns_av_sigmaI/netI 0.0382
_diffrn_reflns_limit_h_max 12
_diffrn_reflns_limit_h_min -5
_diffrn_reflns_limit_k_max 14
_diffrn_reflns_limit_k_min -14
_diffrn_reflns_limit_l_max 15
_diffrn_reflns_limit_l_min -15
_diffrn_reflns_number 6923
_diffrn_reflns_theta_full 30.04
_diffrn_reflns_theta_max 30.04
_diffrn_reflns_theta_min 3.88
_exptl_absorpt_coefficient_mu 1.477
_exptl_absorpt_correction_T_max 0.9037
_exptl_absorpt_correction_T_min 0.7566
_exptl_absorpt_correction_type none
_exptl_crystal_colour colorless
_exptl_crystal_density_diffrn 1.515
_exptl_crystal_density_method 'not measured'
_exptl_crystal_description plate
_exptl_crystal_F_000 392
_exptl_crystal_size_max 0.20
_exptl_crystal_size_mid 0.10
_exptl_crystal_size_min 0.07
_refine_diff_density_max 1.171
_refine_diff_density_min -0.703
_refine_diff_density_rms 0.087
_refine_ls_extinction_coef 0.000(2)
_refine_ls_extinction_expression Fc^*^=kFc[1+0.001xFc^2^\l^3^/sin(2\q)]^-1/4^
_refine_ls_extinction_method SHELXL
_refine_ls_goodness_of_fit_ref 0.987
_refine_ls_hydrogen_treatment mixed
_refine_ls_matrix_type full
_refine_ls_number_parameters 227
_refine_ls_number_reflns 4698
_refine_ls_number_restraints 0
_refine_ls_restrained_S_all 0.987
_refine_ls_R_factor_all 0.0571
_refine_ls_R_factor_gt 0.0463
_refine_ls_shift/su_max 3.713
_refine_ls_shift/su_mean 0.019
_refine_ls_structure_factor_coef Fsqd
_refine_ls_weighting_details 'w=1/[\s^2^(Fo^2^)+(0.0734P)^2^+0.4967P] where P=(Fo^2^+2Fc^2^)/3'
_refine_ls_weighting_scheme calc
_refine_ls_wR_factor_gt 0.1216
_refine_ls_wR_factor_ref 0.1282
_reflns_number_gt 3816
_reflns_number_total 4698
_reflns_threshold_expression >2sigma(I)
_cod_data_source_file b005438k.txt
_cod_data_source_block complex3
_cod_depositor_comments
;
The following automatic conversions were performed:
'_symmetry_cell_setting' value 'Triclinic' changed to 'triclinic'
according to '/home/saulius/struct/CIF-dictionaries/cif_core.dic'
dictionary named 'cif_core.dic' version 2.4.1 from 2010-06-29.

Automatic conversion script
Id: cif_fix_enum 1527 2010-12-29 10:47:43Z saulius 

The following automatic conversions were performed:

'_refine_ls_weighting_scheme' value 'calc
w=1/[\s^2^(Fo^2^)+(0.0734P)^2^+0.4967P] where P=(Fo^2^+2Fc^2^)/3' was
changed to 'calc'. New tag '_refine_ls_weighting_details' was
created. The value of the new tag was set to
'w=1/[\s^2^(Fo^2^)+(0.0734P)^2^+0.4967P] where P=(Fo^2^+2Fc^2^)/3'.

Automatic conversion script
Id: cif_fix_values 3143 2015-03-26 13:38:13Z robertas 
;
_cod_original_cell_volume 845.6(3)
_cod_original_sg_symbol_H-M P-1
_cod_database_code 7010054

loop_
_symmetry_equiv_pos_as_xyz
'x, y, z'
'-x, -y, -z'

loop_
_atom_site_label
_atom_site_type_symbol
_atom_site_fract_x
_atom_site_fract_y
_atom_site_fract_z
_atom_site_U_iso_or_equiv
_atom_site_adp_type
_atom_site_occupancy
_atom_site_calc_flag
_atom_site_refinement_flags
_atom_site_disorder_assembly
_atom_site_disorder_group
Zn1 Zn 0.12037(4) 0.38499(3) 0.14717(3) 0.02858(12) Uani 1 d . . .
O3 O 0.0663(3) 0.6032(2) 0.1162(2) 0.0416(5) Uani 1 d . . .
O4 O -0.0012(3) 0.6889(2) -0.0811(2) 0.0413(5) Uani 1 d . . .
N1 N 0.3223(3) 0.3700(3) -0.0329(2) 0.0388(5) Uani 1 d . . .
N2 N 0.9191(3) 0.3824(3) -0.6669(3) 0.0417(6) Uani 1 d . . .
C7 C 0.0644(4) 0.8804(3) 0.0996(3) 0.0433(7) Uani 1 d . . .
H7A H 0.1092 0.7976 0.1683 0.080 Uiso 1 d R . .
O1 O 0.2714(3) 0.3080(2) 0.2714(2) 0.0489(5) Uani 1 d . . .
C5 C 0.0249(3) 0.7053(3) 0.0154(3) 0.0323(5) Uani 1 d . . .
C14 C 0.6932(4) 0.3682(3) -0.4104(3) 0.0400(6) Uani 1 d . . .
C11 C 0.5701(4) 0.3641(3) -0.2770(3) 0.0384(6) Uani 1 d . . .
C6 C 0.0118(3) 0.8579(3) 0.0079(3) 0.0329(5) Uani 1 d . . .
C2 C 0.4122(4) 0.0823(3) 0.4018(3) 0.0413(7) Uani 1 d . . .
C1 C 0.3147(4) 0.1699(3) 0.2970(3) 0.0431(7) Uani 1 d . . .
C8 C 0.0534(4) 1.0226(3) 0.0921(3) 0.0425(7) Uani 1 d . . .
C13 C 0.3908(4) 0.4780(4) -0.0969(4) 0.0488(8) Uani 1 d . . .
H13A H 0.3534 0.5583 -0.0568 0.080 Uiso 1 d R . .
C9 C 0.3837(4) 0.2556(3) -0.0866(3) 0.0502(8) Uani 1 d . . .
H9A H 0.3404 0.1742 -0.0395 0.080 Uiso 1 d R . .
C12 C 0.5115(4) 0.4803(4) -0.2172(4) 0.0511(8) Uani 1 d . . .
H12A H 0.5554 0.5616 -0.2604 0.080 Uiso 1 d R . .
O2 O 0.2803(5) 0.1070(3) 0.2423(3) 0.0835(11) Uani 1 d . . .
C4 C 0.5700(6) -0.0128(6) 0.3689(5) 0.0888(16) Uani 1 d . . .
C10 C 0.5050(4) 0.2487(4) -0.2062(4) 0.0510(8) Uani 1 d . . .
H10A H 0.5454 0.1636 -0.2404 0.080 Uiso 1 d R . .
C17 C 0.8754(7) 0.4791(5) -0.5996(4) 0.0930(19) Uani 1 d . . .
H17A H 0.9227 0.5582 -0.6414 0.080 Uiso 1 d R . .
C18 C 0.7660(7) 0.4756(5) -0.4732(5) 0.094(2) Uani 1 d . . .
H18A H 0.7408 0.5500 -0.4291 0.080 Uiso 1 d R . .
C16 C 0.8497(6) 0.2775(5) -0.6066(4) 0.0844(17) Uani 1 d . . .
H16A H 0.8758 0.2059 -0.6540 0.080 Uiso 1 d R . .
C15 C 0.7410(7) 0.2658(5) -0.4801(5) 0.0913(19) Uani 1 d . . .
H15A H 0.6982 0.1838 -0.4395 0.080 Uiso 1 d R . .
C3 C 0.3444(6) 0.0959(6) 0.5292(5) 0.0889(17) Uani 1 d . . .

loop_
_atom_site_aniso_label
_atom_site_aniso_U_11
_atom_site_aniso_U_22
_atom_site_aniso_U_33
_atom_site_aniso_U_23
_atom_site_aniso_U_13
_atom_site_aniso_U_12
Zn1 0.03149(18) 0.02956(16) 0.02324(16) -0.00559(11) -0.00749(11) -0.00911(12)
O3 0.0584(13) 0.0264(8) 0.0311(10) -0.0032(7) -0.0085(9) -0.0115(9)
O4 0.0530(13) 0.0386(10) 0.0425(11) -0.0121(9) -0.0143(10) -0.0210(9)
N1 0.0351(12) 0.0450(13) 0.0303(11) -0.0113(10) 0.0007(10) -0.0140(10)
N2 0.0431(14) 0.0509(14) 0.0318(12) -0.0145(11) 0.0021(10) -0.0227(12)
C7 0.065(2) 0.0279(12) 0.0411(15) 0.0007(11) -0.0319(15) -0.0109(13)
O1 0.0567(14) 0.0397(11) 0.0469(12) 0.0014(9) -0.0288(11) -0.0099(10)
C5 0.0327(13) 0.0287(11) 0.0301(12) -0.0063(10) -0.0032(10) -0.0103(10)
C14 0.0384(15) 0.0479(15) 0.0308(13) -0.0133(12) 0.0022(11) -0.0183(13)
C11 0.0347(14) 0.0446(15) 0.0336(13) -0.0144(12) 0.0009(11) -0.0155(12)
C6 0.0406(14) 0.0259(11) 0.0328(13) -0.0038(10) -0.0138(11) -0.0107(10)
C2 0.0528(18) 0.0312(12) 0.0416(15) -0.0024(11) -0.0259(14) -0.0090(12)
C1 0.0475(17) 0.0401(14) 0.0420(16) 0.0015(12) -0.0229(14) -0.0153(13)
C8 0.063(2) 0.0310(12) 0.0410(15) -0.0027(11) -0.0305(15) -0.0134(13)
C13 0.0452(17) 0.0584(18) 0.0494(18) -0.0309(16) 0.0062(14) -0.0237(15)
C9 0.0536(19) 0.0392(15) 0.0420(16) -0.0112(13) 0.0098(14) -0.0189(14)
C12 0.0483(18) 0.0539(18) 0.0535(19) -0.0262(16) 0.0114(15) -0.0294(15)
O2 0.139(3) 0.0571(15) 0.090(2) 0.0038(15) -0.086(2) -0.0351(18)
C4 0.065(3) 0.119(4) 0.053(2) -0.010(3) -0.030(2) 0.000(3)
C10 0.0546(19) 0.0440(16) 0.0463(18) -0.0210(14) 0.0097(15) -0.0197(14)
C17 0.137(4) 0.100(3) 0.057(2) -0.047(2) 0.049(3) -0.094(3)
C18 0.138(5) 0.091(3) 0.062(3) -0.053(2) 0.049(3) -0.082(3)
C16 0.110(4) 0.078(3) 0.063(3) -0.046(2) 0.045(3) -0.063(3)
C15 0.123(4) 0.083(3) 0.069(3) -0.048(2) 0.055(3) -0.079(3)
C3 0.063(3) 0.123(4) 0.054(2) -0.023(3) -0.030(2) 0.009(3)

loop_
_atom_type_symbol
_atom_type_description
_atom_type_scat_dispersion_real
_atom_type_scat_dispersion_imag
_atom_type_scat_source
C C 0.0033 0.0016 'International Tables Vol C Tables 4.2.6.8 and 6.1.1.4'
H H 0.0000 0.0000 'International Tables Vol C Tables 4.2.6.8 and 6.1.1.4'
N N 0.0061 0.0033 'International Tables Vol C Tables 4.2.6.8 and 6.1.1.4'
O O 0.0106 0.0060 'International Tables Vol C Tables 4.2.6.8 and 6.1.1.4'
Zn Zn 0.2839 1.4301 'International Tables Vol C Tables 4.2.6.8 and 6.1.1.4'

loop_
_geom_angle_atom_site_label_1
_geom_angle_atom_site_label_2
_geom_angle_atom_site_label_3
_geom_angle
_geom_angle_site_symmetry_1
_geom_angle_site_symmetry_3
_geom_angle_publ_flag
O4 Zn1 O3 120.11(9) 2_565 . ?
O4 Zn1 O1 139.75(9) 2_565 . ?
O3 Zn1 O1 99.33(10) . . ?
O4 Zn1 N1 91.07(10) 2_565 . ?
O3 Zn1 N1 94.88(10) . . ?
O1 Zn1 N1 93.44(10) . . ?
O4 Zn1 N2 86.76(10) 2_565 1_456 ?
O3 Zn1 N2 89.40(10) . 1_456 ?
O1 Zn1 N2 85.87(10) . 1_456 ?
N1 Zn1 N2 175.72(9) . 1_456 ?
C5 O3 Zn1 127.53(19) . . ?
C5 O4 Zn1 149.5(2) . 2_565 ?
C9 N1 C13 116.8(3) . . ?
C9 N1 Zn1 122.6(2) . . ?
C13 N1 Zn1 120.6(2) . . ?
C17 N2 C16 115.4(3) . . ?
C17 N2 Zn1 119.8(2) . 1_654 ?
C16 N2 Zn1 124.2(2) . 1_654 ?
C6 C7 C8 120.4(2) . . ?
C1 O1 Zn1 104.86(19) . . ?
O4 C5 O3 125.4(2) . . ?
O4 C5 C6 117.4(2) . . ?
O3 C5 C6 117.2(2) . . ?
C18 C14 C15 114.9(3) . . ?
C18 C14 C11 122.1(3) . . ?
C15 C14 C11 122.9(3) . . ?
C10 C11 C12 116.5(3) . . ?
C10 C11 C14 122.9(3) . . ?
C12 C11 C14 120.6(3) . . ?
C7 C6 C8 120.2(2) . 2_575 ?
C7 C6 C5 120.4(2) . . ?
C8 C6 C5 119.4(2) 2_575 . ?
C3 C2 C4 119.4(3) . . ?
C3 C2 C1 119.6(3) . . ?
C4 C2 C1 121.0(3) . . ?
O2 C1 O1 123.1(3) . . ?
O2 C1 C2 120.4(3) . . ?
O1 C1 C2 116.5(3) . . ?
C7 C8 C6 119.3(3) . 2_575 ?
N1 C13 C12 123.4(3) . . ?
N1 C9 C10 123.4(3) . . ?
C13 C12 C11 119.7(3) . . ?
C2 C4 C3 119.2(4) . 2_656 ?
C9 C10 C11 120.0(3) . . ?
N2 C17 C18 124.4(3) . . ?
C14 C18 C17 120.6(3) . . ?
N2 C16 C15 123.5(3) . . ?
C14 C15 C16 121.1(3) . . ?
C2 C3 C4 121.3(4) . 2_656 ?

loop_
_geom_bond_atom_site_label_1
_geom_bond_atom_site_label_2
_geom_bond_distance
_geom_bond_site_symmetry_2
_geom_bond_publ_flag
Zn1 O4 1.998(2) 2_565 ?
Zn1 O3 2.0065(19) . ?
Zn1 O1 2.025(2) . ?
Zn1 N1 2.154(2) . ?
Zn1 N2 2.186(3) 1_456 ?
O3 C5 1.257(3) . ?
O4 C5 1.250(3) . ?
O4 Zn1 1.998(2) 2_565 ?
N1 C9 1.333(4) . ?
N1 C13 1.334(4) . ?
N2 C17 1.304(4) . ?
N2 C16 1.312(4) . ?
N2 Zn1 2.186(3) 1_654 ?
C7 C6 1.388(4) . ?
C7 C8 1.395(4) . ?
O1 C1 1.253(4) . ?
C5 C6 1.495(3) . ?
C14 C18 1.354(5) . ?
C14 C15 1.364(5) . ?
C14 C11 1.479(4) . ?
C11 C10 1.382(4) . ?
C11 C12 1.394(4) . ?
C6 C8 1.393(4) 2_575 ?
C2 C3 1.339(5) . ?
C2 C4 1.377(6) . ?
C2 C1 1.503(4) . ?
C1 O2 1.216(4) . ?
C8 C6 1.393(4) 2_575 ?
C13 C12 1.373(4) . ?
C9 C10 1.373(4) . ?
C4 C3 1.407(6) 2_656 ?
C17 C18 1.376(5) . ?
C16 C15 1.373(5) . ?
C3 C4 1.407(6) 2_656 ?
